data_2229919
loop_
_publ_author_name
'Luo, Xun'
'Huang, Yun-Chuang'
'Gao, Chao'
'Yu, Luo-Ting'

_publ_section_title
;
 (2-Chloro-3,5-dinitrophenyl)(piperidin-1-yl)methanone
;
_journal_coeditor_code BT5492
_journal_issue 5
_journal_name_full 'Acta Crystallographica Section E'
_journal_page_first o1066
_journal_paper_doi 10.1107/S1600536811011469
_journal_volume 67
_journal_year 2011
_chemical_formula_iupac 'C12 H12 Cl N3 O5'
_chemical_formula_moiety 'C12 H12 Cl N3 O5'
_chemical_formula_sum 'C12 H12 Cl N3 O5'
_chemical_formula_weight 313.70
_chemical_name_systematic
;
(2-Chloro-3,5-dinitrophenyl)(piperidin-1-yl)methanone
;
_space_group_IT_number 61
_symmetry_cell_setting orthorhombic
_symmetry_space_group_name_Hall '-P 2ac 2ab'
_symmetry_space_group_name_H-M 'P b c a'
_atom_sites_solution_hydrogens geom
_atom_sites_solution_primary direct
_atom_sites_solution_secondary difmap
_audit_creation_method SHELXL-97
_cell_angle_alpha 90.00
_cell_angle_beta 90.00
_cell_angle_gamma 90.00
_cell_formula_units_Z 8
_cell_length_a 10.7864(3)
_cell_length_b 11.1264(3)
_cell_length_c 21.9775(5)
_cell_measurement_reflns_used 3316
_cell_measurement_temperature 150.0
_cell_measurement_theta_max 29.0546
_cell_measurement_theta_min 3.2116
_cell_volume 2637.60(12)
_computing_cell_refinement
;
CrysAlisPro
;
_computing_data_collection
;
CrysAlisPro (Oxford Diffraction, 2006)
;
_computing_data_reduction
;
CrysAlisPro  (Oxford Diffraction, 2006)
;
_computing_molecular_graphics
;
OLEX2 (Dolomanov <i>et al.</i>, 2009)
;
_computing_publication_material
;
OLEX2 (Dolomanov <i>et al.</i>, 2009)
;
_computing_structure_refinement 'SHELXL-97 (Sheldrick, 2008)'
_computing_structure_solution 'SHELXS-97 (Sheldrick, 2008)'
_diffrn_ambient_temperature 150.0
_diffrn_detector_area_resol_mean 16.0874
_diffrn_measured_fraction_theta_full 0.999
_diffrn_measured_fraction_theta_max 0.999
_diffrn_measurement_device_type 'Oxford Diffraction Xcalibur Eos'
_diffrn_measurement_method '\w scans'
_diffrn_radiation_monochromator graphite
_diffrn_radiation_source 'fine-focus sealed tube'
_diffrn_radiation_type 'Mo K\a'
_diffrn_radiation_wavelength 0.7107
_diffrn_reflns_av_R_equivalents 0.0210
_diffrn_reflns_av_sigmaI/netI 0.0308
_diffrn_reflns_limit_h_max 7
_diffrn_reflns_limit_h_min -13
_diffrn_reflns_limit_k_max 13
_diffrn_reflns_limit_k_min -13
_diffrn_reflns_limit_l_max 15
_diffrn_reflns_limit_l_min -27
_diffrn_reflns_number 6722
_diffrn_reflns_theta_full 26.37
_diffrn_reflns_theta_max 26.37
_diffrn_reflns_theta_min 3.22
_exptl_absorpt_coefficient_mu 0.317
_exptl_absorpt_correction_T_max 1.0
_exptl_absorpt_correction_T_min 0.97869
_exptl_absorpt_correction_type multi-scan
_exptl_absorpt_process_details
;
(CrysAlisPro; Oxford Diffraction, 2006)
;
_exptl_crystal_colour yellow
_exptl_crystal_density_diffrn 1.580
_exptl_crystal_density_method 'not measured'
_exptl_crystal_description block
_exptl_crystal_F_000 1296
_exptl_crystal_size_max 0.40
_exptl_crystal_size_mid 0.38
_exptl_crystal_size_min 0.20
_refine_diff_density_max 0.250
_refine_diff_density_min -0.238
_refine_ls_extinction_method none
_refine_ls_goodness_of_fit_ref 1.047
_refine_ls_hydrogen_treatment refall
_refine_ls_matrix_type full
_refine_ls_number_parameters 238
_refine_ls_number_reflns 2696
_refine_ls_number_restraints 0
_refine_ls_restrained_S_all 1.047
_refine_ls_R_factor_all 0.0437
_refine_ls_R_factor_gt 0.0331
_refine_ls_shift/su_max 0.000
_refine_ls_shift/su_mean 0.000
_refine_ls_structure_factor_coef Fsqd
_refine_ls_weighting_details
;
calc w=1/[\s^2^(Fo^2^)+(0.0283P)^2^+0.9862P] where P=(Fo^2^+2Fc^2^)/3
;
_refine_ls_weighting_scheme calc
_refine_ls_wR_factor_gt 0.0711
_refine_ls_wR_factor_ref 0.0765
_reflns_number_gt 2240
_reflns_number_total 2696
_reflns_threshold_expression I>2\s(I)
_cod_data_source_file bt5492.cif
_cod_data_source_block I
_cod_original_cell_volume 2637.60(11)
_cod_database_code 2229919
_cod_database_fobs_code 2229919

loop_
_space_group_symop_id
_space_group_symop_operation_xyz
1 'x, y, z'
2 '-x+1/2, -y, z+1/2'
3 'x+1/2, -y+1/2, -z'
4 '-x, y+1/2, -z+1/2'
5 '-x, -y, -z'
6 'x-1/2, y, -z-1/2'
7 '-x-1/2, y-1/2, z'
8 'x, -y-1/2, z-1/2'

loop_
_atom_site_type_symbol
_atom_site_label
_atom_site_fract_x
_atom_site_fract_y
_atom_site_fract_z
_atom_site_U_iso_or_equiv
_atom_site_adp_type
_atom_site_calc_flag
_atom_site_refinement_flags
_atom_site_occupancy
_atom_site_disorder_assembly
_atom_site_disorder_group
Cl Cl1 0.14710(4) 0.51437(4) 0.126198(18) 0.02618(12) Uani d . 1 . .
O O1 0.28382(11) 0.39665(10) 0.03083(6) 0.0308(3) Uani d . 1 . .
O O2 0.37259(10) 0.52238(11) -0.03080(6) 0.0297(3) Uani d . 1 . .
O O3 0.06436(13) 0.74355(12) -0.14870(6) 0.0376(3) Uani d . 1 . .
O O4 -0.09872(13) 0.81129(12) -0.10265(6) 0.0409(4) Uani d . 1 . .
O O5 -0.18116(11) 0.60708(11) 0.10878(6) 0.0331(3) Uani d . 1 . .
N N1 0.28706(12) 0.49108(12) 0.00224(6) 0.0219(3) Uani d . 1 . .
N N2 -0.00012(14) 0.75653(13) -0.10356(7) 0.0269(3) Uani d . 1 . .
N N3 -0.05433(13) 0.73621(12) 0.15851(6) 0.0238(3) Uani d . 1 . .
C C1 0.10865(14) 0.58412(14) 0.05898(7) 0.0179(3) Uani d . 1 . .
C C2 0.17880(14) 0.57192(13) 0.00600(7) 0.0178(3) Uani d . 1 . .
C C3 0.14762(15) 0.63140(14) -0.04708(7) 0.0188(3) Uani d . 1 . .
H H3 0.1955(17) 0.6182(15) -0.0830(8) 0.028(5) Uiso d . 1 . .
C C4 0.04113(15) 0.69969(13) -0.04645(7) 0.0191(3) Uani d . 1 . .
C C5 -0.03125(16) 0.71333(14) 0.00470(7) 0.0204(4) Uani d . 1 . .
H H5 -0.1055(16) 0.7566(15) 0.0036(7) 0.018(4) Uiso d . 1 . .
C C6 0.00352(14) 0.65690(13) 0.05846(7) 0.0177(3) Uani d . 1 . .
C C7 -0.08451(15) 0.66492(14) 0.11200(7) 0.0207(3) Uani d . 1 . .
C C8 0.05941(16) 0.80784(16) 0.16249(9) 0.0274(4) Uani d . 1 . .
H H8A 0.1068(18) 0.7963(17) 0.1263(9) 0.034(5) Uiso d . 1 . .
H H8B 0.1111(17) 0.7754(16) 0.1984(9) 0.032(5) Uiso d . 1 . .
C C9 0.02738(18) 0.93938(16) 0.17196(8) 0.0274(4) Uani d . 1 . .
H H9A -0.0143(18) 0.9693(16) 0.1353(9) 0.031(5) Uiso d . 1 . .
H H9B 0.1038(18) 0.9841(16) 0.1769(8) 0.029(5) Uiso d . 1 . .
C C10 -0.05450(17) 0.95620(17) 0.22745(8) 0.0274(4) Uani d . 1 . .
H H10A -0.0069(16) 0.9325(15) 0.2639(8) 0.025(5) Uiso d . 1 . .
H H10B -0.0785(17) 1.0388(17) 0.2320(8) 0.033(5) Uiso d . 1 . .
C C11 -0.16990(17) 0.87786(17) 0.22253(9) 0.0306(4) Uani d . 1 . .
H H11A -0.2230(19) 0.9067(18) 0.1888(9) 0.040(6) Uiso d . 1 . .
H H11B -0.2193(18) 0.8836(16) 0.2593(10) 0.041(6) Uiso d . 1 . .
C C12 -0.13634(17) 0.74677(16) 0.21155(8) 0.0269(4) Uani d . 1 . .
H H12A -0.2103(16) 0.7001(15) 0.2041(8) 0.022(4) Uiso d . 1 . .
H H12B -0.0908(17) 0.7123(15) 0.2473(9) 0.028(5) Uiso d . 1 . .

loop_
_atom_site_aniso_label
_atom_site_aniso_U_11
_atom_site_aniso_U_22
_atom_site_aniso_U_33
_atom_site_aniso_U_12
_atom_site_aniso_U_13
_atom_site_aniso_U_23
Cl1 0.0277(2) 0.0334(2) 0.0174(2) 0.00122(18) -0.00259(17) 0.00550(16)
O1 0.0322(7) 0.0251(6) 0.0350(7) 0.0091(6) -0.0015(6) 0.0029(6)
O2 0.0189(6) 0.0370(7) 0.0332(7) -0.0013(5) 0.0053(5) -0.0070(6)
O3 0.0446(8) 0.0466(8) 0.0216(7) -0.0021(7) -0.0007(6) 0.0093(6)
O4 0.0399(8) 0.0395(8) 0.0434(8) 0.0123(7) -0.0068(7) 0.0168(7)
O5 0.0250(6) 0.0402(7) 0.0341(7) -0.0139(6) 0.0082(6) -0.0182(6)
N1 0.0188(7) 0.0246(7) 0.0222(7) 0.0011(6) -0.0029(6) -0.0045(6)
N2 0.0329(8) 0.0232(7) 0.0246(8) -0.0050(7) -0.0055(7) 0.0064(6)
N3 0.0220(7) 0.0285(7) 0.0209(7) -0.0096(6) 0.0061(6) -0.0079(6)
C1 0.0199(7) 0.0175(8) 0.0162(7) -0.0048(7) -0.0022(7) 0.0008(6)
C2 0.0172(7) 0.0166(8) 0.0198(8) -0.0012(7) -0.0015(6) -0.0035(6)
C3 0.0215(8) 0.0191(8) 0.0159(8) -0.0049(7) 0.0011(7) -0.0026(6)
C4 0.0244(8) 0.0141(7) 0.0187(8) -0.0030(7) -0.0036(7) 0.0014(6)
C5 0.0203(8) 0.0154(8) 0.0256(9) 0.0010(7) -0.0010(7) -0.0022(7)
C6 0.0193(7) 0.0151(7) 0.0186(8) -0.0038(6) 0.0001(7) -0.0048(6)
C7 0.0205(8) 0.0189(8) 0.0228(9) -0.0007(7) 0.0018(7) -0.0032(7)
C8 0.0225(9) 0.0332(10) 0.0266(10) -0.0106(8) 0.0062(8) -0.0110(8)
C9 0.0303(10) 0.0295(10) 0.0224(9) -0.0119(8) 0.0016(8) -0.0023(7)
C10 0.0308(9) 0.0256(9) 0.0258(9) -0.0027(8) 0.0018(8) -0.0077(8)
C11 0.0261(9) 0.0381(11) 0.0277(10) -0.0018(8) 0.0076(8) -0.0098(8)
C12 0.0272(9) 0.0322(9) 0.0212(9) -0.0100(8) 0.0084(8) -0.0058(8)

loop_
_atom_type_symbol
_atom_type_description
_atom_type_scat_dispersion_real
_atom_type_scat_dispersion_imag
_atom_type_scat_source
C C 0.0033 0.0016 'International Tables Vol C Tables 4.2.6.8 and 6.1.1.4'
H H 0.0000 0.0000 'International Tables Vol C Tables 4.2.6.8 and 6.1.1.4'
Cl Cl 0.1484 0.1585 'International Tables Vol C Tables 4.2.6.8 and 6.1.1.4'
N N 0.0061 0.0033 'International Tables Vol C Tables 4.2.6.8 and 6.1.1.4'
O O 0.0106 0.0060 'International Tables Vol C Tables 4.2.6.8 and 6.1.1.4'

loop_
_geom_angle_atom_site_label_1
_geom_angle_atom_site_label_2
_geom_angle_atom_site_label_3
_geom_angle_site_symmetry_1
_geom_angle_site_symmetry_3
_geom_angle
_geom_angle_publ_flag
O1 N1 C2 . . 118.12(13) ?
O2 N1 O1 . . 124.73(14) ?
O2 N1 C2 . . 117.11(13) ?
O3 N2 O4 . . 124.53(15) ?
O3 N2 C4 . . 118.00(14) ?
O4 N2 C4 . . 117.45(15) ?
O5 C7 N3 . . 124.28(15) ?
O5 C7 C6 . . 117.18(14) ?
N3 C7 C6 . . 118.51(13) ?
N3 C8 H8A . . 109.0(11) ?
N3 C8 H8B . . 107.9(10) ?
N3 C8 C9 . . 109.99(15) ?
N3 C12 C11 . . 110.24(15) ?
N3 C12 H12A . . 108.7(10) ?
N3 C12 H12B . . 107.2(10) ?
C1 C2 N1 . . 122.34(14) ?
C1 C6 C7 . . 122.55(14) ?
C2 C1 Cl1 . . 122.84(12) ?
C2 C3 H3 . . 119.5(11) ?
C3 C2 N1 . . 115.90(14) ?
C3 C2 C1 . . 121.70(14) ?
C3 C4 N2 . . 118.68(14) ?
C4 C3 C2 . . 117.30(15) ?
C4 C3 H3 . . 122.9(11) ?
C4 C5 H5 . . 121.5(10) ?
C4 C5 C6 . . 119.43(15) ?
C5 C4 N2 . . 118.47(14) ?
C5 C4 C3 . . 122.80(15) ?
C5 C6 C1 . . 119.29(14) ?
C5 C6 C7 . . 117.69(14) ?
C6 C1 Cl1 . . 117.75(12) ?
C6 C1 C2 . . 119.41(14) ?
C6 C5 H5 . . 119.0(10) ?
C7 N3 C8 . . 124.97(14) ?
C7 N3 C12 . . 120.59(13) ?
C8 N3 C12 . . 114.43(13) ?
C8 C9 H9A . . 108.6(11) ?
C8 C9 H9B . . 108.5(10) ?
H8A C8 H8B . . 107.6(15) ?
C9 C8 H8A . . 111.5(12) ?
C9 C8 H8B . . 110.8(10) ?
C9 C10 H10A . . 108.5(10) ?
C9 C10 H10B . . 111.1(11) ?
C9 C10 C11 . . 110.37(15) ?
H9A C9 H9B . . 107.9(15) ?
C10 C9 C8 . . 111.20(15) ?
C10 C9 H9A . . 110.6(11) ?
C10 C9 H9B . . 110.0(11) ?
C10 C11 H11A . . 109.9(12) ?
C10 C11 H11B . . 110.6(11) ?
H10A C10 H10B . . 108.1(15) ?
C11 C10 H10A . . 109.2(10) ?
C11 C10 H10B . . 109.5(11) ?
C11 C12 H12A . . 110.2(10) ?
C11 C12 H12B . . 111.0(10) ?
H11A C11 H11B . . 106.6(16) ?
C12 C11 C10 . . 111.42(15) ?
C12 C11 H11A . . 109.2(12) ?
C12 C11 H11B . . 109.0(11) ?
H12A C12 H12B . . 109.3(14) ?

loop_
_geom_bond_atom_site_label_1
_geom_bond_atom_site_label_2
_geom_bond_site_symmetry_2
_geom_bond_distance
_geom_bond_publ_flag
Cl1 C1 . 1.7196(16) ?
O1 N1 . 1.2247(17) ?
O2 N1 . 1.2246(17) ?
O3 N2 . 1.2200(19) ?
O4 N2 . 1.2260(19) ?
O5 C7 . 1.2273(19) ?
N1 C2 . 1.476(2) ?
N2 C4 . 1.474(2) ?
N3 C7 . 1.334(2) ?
N3 C8 . 1.466(2) ?
N3 C12 . 1.468(2) ?
C1 C2 . 1.395(2) ?
C1 C6 . 1.394(2) ?
C2 C3 . 1.383(2) ?
C3 H3 . 0.954(18) ?
C3 C4 . 1.377(2) ?
C4 C5 . 1.377(2) ?
C5 H5 . 0.935(17) ?
C5 C6 . 1.389(2) ?
C6 C7 . 1.515(2) ?
C8 H8A . 0.95(2) ?
C8 H8B . 1.032(19) ?
C8 C9 . 1.518(3) ?
C9 H9A . 0.98(2) ?
C9 H9B . 0.97(2) ?
C9 C10 . 1.517(2) ?
C10 H10A . 0.987(18) ?
C10 H10B . 0.960(19) ?
C10 C11 . 1.523(2) ?
C11 H11A . 0.99(2) ?
C11 H11B . 0.97(2) ?
C11 C12 . 1.522(3) ?
C12 H12A . 0.966(17) ?
C12 H12B . 1.004(19) ?

loop_
_geom_torsion_atom_site_label_1
_geom_torsion_atom_site_label_2
_geom_torsion_atom_site_label_3
_geom_torsion_atom_site_label_4
_geom_torsion_site_symmetry_1
_geom_torsion_site_symmetry_2
_geom_torsion_site_symmetry_3
_geom_torsion_site_symmetry_4
_geom_torsion
_geom_torsion_publ_flag
Cl1 C1 C2 N1 . . . . 4.4(2) ?
Cl1 C1 C2 C3 . . . . -178.34(12) ?
Cl1 C1 C6 C5 . . . . -179.12(12) ?
Cl1 C1 C6 C7 . . . . -7.17(19) ?
O1 N1 C2 C1 . . . . 34.7(2) ?
O1 N1 C2 C3 . . . . -142.65(15) ?
O2 N1 C2 C1 . . . . -147.16(15) ?
O2 N1 C2 C3 . . . . 35.45(19) ?
O3 N2 C4 C3 . . . . -2.2(2) ?
O3 N2 C4 C5 . . . . -179.72(14) ?
O4 N2 C4 C3 . . . . 176.04(14) ?
O4 N2 C4 C5 . . . . -1.4(2) ?
N1 C2 C3 C4 . . . . 174.76(13) ?
N2 C4 C5 C6 . . . . 177.67(14) ?
N3 C8 C9 C10 . . . . 55.5(2) ?
C1 C2 C3 C4 . . . . -2.6(2) ?
C1 C6 C7 O5 . . . . -100.86(19) ?
C1 C6 C7 N3 . . . . 81.0(2) ?
C2 C1 C6 C5 . . . . 1.7(2) ?
C2 C1 C6 C7 . . . . 173.67(14) ?
C2 C3 C4 N2 . . . . -175.24(14) ?
C2 C3 C4 C5 . . . . 2.1(2) ?
C3 C4 C5 C6 . . . . 0.3(2) ?
C4 C5 C6 C1 . . . . -2.2(2) ?
C4 C5 C6 C7 . . . . -174.59(14) ?
C5 C6 C7 O5 . . . . 71.21(19) ?
C5 C6 C7 N3 . . . . -106.95(18) ?
C6 C1 C2 N1 . . . . -176.46(13) ?
C6 C1 C2 C3 . . . . 0.8(2) ?
C7 N3 C8 C9 . . . . 123.65(18) ?
C7 N3 C12 C11 . . . . -124.47(17) ?
C8 N3 C7 O5 . . . . -178.63(17) ?
C8 N3 C7 C6 . . . . -0.6(2) ?
C8 N3 C12 C11 . . . . 56.3(2) ?
C8 C9 C10 C11 . . . . -55.0(2) ?
C9 C10 C11 C12 . . . . 54.1(2) ?
C10 C11 C12 N3 . . . . -53.7(2) ?
C12 N3 C7 O5 . . . . 2.2(3) ?
C12 N3 C7 C6 . . . . -179.80(15) ?
C12 N3 C8 C9 . . . . -57.1(2) ?
